data_4504504
loop_
_publ_author_name
'Song, Yu-Mei'
'Zhou, Ting'
'Wang, Xi-Sen'
'Li, Xiao-Nian'
'Xiong, Ren-Gen'

_publ_section_title
;
 Resolution of a Racemic Small Molecular Alcohol by a Chiral
 Metal&#x2212;Organic Coordination Polymer through Intercalation
;
_journal_issue 1
_journal_name_full 'Crystal Growth &amp; Design'
_journal_page_first 14
_journal_paper_doi 10.1021/cg050239x
_journal_volume 6
_journal_year 2006
_chemical_formula_sum 'C69 H63 Cl2 Cu2 N9 O8 P2'
_chemical_formula_weight 1406.20
_chemical_name_systematic
; 
 ? 
;
_space_group_IT_number 146
_symmetry_cell_setting rhombohedral
_symmetry_space_group_name_Hall 'R 3'
_symmetry_space_group_name_H-M 'R 3 :H'
_atom_sites_solution_hydrogens geom
_atom_sites_solution_primary direct
_atom_sites_solution_secondary difmap
_audit_creation_method SHELXL-97
_cell_angle_alpha 90.00
_cell_angle_beta 90.00
_cell_angle_gamma 120.00
_cell_formula_units_Z 3
_cell_length_a 13.7380(2)
_cell_length_b 13.7380(2)
_cell_length_c 32.72480(10)
_cell_measurement_temperature 293(2)
_cell_volume 5348.78(11)
_computing_structure_refinement 'SHELXL-97 (Sheldrick, 1997)'
_computing_structure_solution 'SHELXS-97 (Sheldrick, 1990)'
_diffrn_ambient_temperature 293(2)
_diffrn_measured_fraction_theta_full 0.987
_diffrn_measured_fraction_theta_max 0.987
_diffrn_radiation_monochromator graphite
_diffrn_radiation_source 'fine-focus sealed tube'
_diffrn_radiation_type MoK\a
_diffrn_radiation_wavelength 0.71073
_diffrn_reflns_av_R_equivalents 0.1076
_diffrn_reflns_av_sigmaI/netI 0.1722
_diffrn_reflns_limit_h_max 18
_diffrn_reflns_limit_h_min -18
_diffrn_reflns_limit_k_max 8
_diffrn_reflns_limit_k_min -18
_diffrn_reflns_limit_l_max 43
_diffrn_reflns_limit_l_min -41
_diffrn_reflns_number 12768
_diffrn_reflns_theta_full 28.33
_diffrn_reflns_theta_max 28.33
_diffrn_reflns_theta_min 1.87
_exptl_absorpt_coefficient_mu 0.774
_exptl_absorpt_correction_T_max 0.8732
_exptl_absorpt_correction_T_min 0.8360
_exptl_crystal_density_diffrn 1.310
_exptl_crystal_density_method 'not measured'
_exptl_crystal_F_000 2178
_exptl_crystal_size_max 0.24
_exptl_crystal_size_mid 0.20
_exptl_crystal_size_min 0.18
_refine_diff_density_max 0.586
_refine_diff_density_min -0.425
_refine_diff_density_rms 0.084
_refine_ls_abs_structure_details 'Flack H D (1983), Acta Cryst. A39, 876-881'
_refine_ls_abs_structure_Flack 0.48(2)
_refine_ls_extinction_coef 0.0050(4)
_refine_ls_extinction_expression Fc^*^=kFc[1+0.001xFc^2^\l^3^/sin(2\q)]^-1/4^
_refine_ls_extinction_method SHELXL
_refine_ls_goodness_of_fit_ref 0.928
_refine_ls_hydrogen_treatment mixed
_refine_ls_matrix_type full
_refine_ls_number_parameters 291
_refine_ls_number_reflns 5712
_refine_ls_number_restraints 1
_refine_ls_restrained_S_all 0.928
_refine_ls_R_factor_all 0.1468
_refine_ls_R_factor_gt 0.0703
_refine_ls_shift/su_max 0.001
_refine_ls_shift/su_mean 0.000
_refine_ls_structure_factor_coef Fsqd
_refine_ls_weighting_details 'calc w=1/[\s^2^(Fo^2^)+(0.0777P)^2^+0.0000P] where P=(Fo^2^+2Fc^2^)/3'
_refine_ls_weighting_scheme calc
_refine_ls_wR_factor_gt 0.1457
_refine_ls_wR_factor_ref 0.1773
_reflns_number_gt 3161
_reflns_number_total 5712
_reflns_threshold_expression >2sigma(I)
_cod_data_source_file cg050239xsi20050531_040347.cif
_cod_data_source_block Framework_1
_cod_depositor_comments
;
The following automatic conversions were performed:

'_symmetry_cell_setting' value 'Rhombohedral' changed to
'rhombohedral' according to
/home/saulius/struct/CIF-dictionaries/cif_core.dic dictionary named
'cif_core.dic' version 2.4.1 from 2010-06-29.

Automatic conversion script
Id: cif_fix_values 1715 2011-07-08 13:25:40Z adriana 
;
_cod_original_sg_symbol_H-M R3
_cod_database_code 4504504

loop_
_symmetry_equiv_pos_as_xyz
'x, y, z'
'-y, x-y, z'
'-x+y, -x, z'
'x+2/3, y+1/3, z+1/3'
'-y+2/3, x-y+1/3, z+1/3'
'-x+y+2/3, -x+1/3, z+1/3'
'x+1/3, y+2/3, z+2/3'
'-y+1/3, x-y+2/3, z+2/3'
'-x+y+1/3, -x+2/3, z+2/3'

loop_
_atom_site_label
_atom_site_type_symbol
_atom_site_fract_x
_atom_site_fract_y
_atom_site_fract_z
_atom_site_U_iso_or_equiv
_atom_site_adp_type
_atom_site_occupancy
_atom_site_symmetry_multiplicity
_atom_site_calc_flag
_atom_site_refinement_flags
Cu1 Cu 0.3333 0.6667 0.17188(3) 0.0329(4) Uani 1 3 d S
Cu2 Cu 0.0000 1.0000 0.06529(3) 0.0312(4) Uani 1 3 d S
P1 P 0.3333 0.6667 0.23970(7) 0.0295(6) Uani 1 3 d S
P2 P 0.0000 1.0000 0.13408(8) 0.0326(7) Uani 1 3 d S
Cl1 Cl 0.0000 0.0000 0.32136(14) 0.0581(8) Uani 1 3 d S
Cl2 Cl 0.6667 0.3333 0.10005(19) 0.0851(15) Uani 1 3 d S
O1 O 0.7723(7) 0.3611(8) 0.1114(6) 0.191(6) Uani 1 1 d .
O2 O -0.0275(9) 0.0695(10) 0.2998(5) 0.195(7) Uani 1 1 d .
N1 N 0.1915(4) 0.6550(4) 0.14447(17) 0.0385(13) Uani 1 1 d .
N2 N -0.0825(4) 0.7379(4) 0.07118(16) 0.0386(12) Uani 1 1 d .
H2A H -0.0148 0.7937 0.0718 0.046 Uiso 1 1 calc R
N3 N -0.1322(4) 0.8542(4) 0.03841(15) 0.0342(12) Uani 1 1 d .
C1 C -0.2072(6) 0.8655(6) 0.0145(2) 0.0463(17) Uani 1 1 d .
H1A H -0.1875 0.9376 0.0059 0.056 Uiso 1 1 calc R
C2 C -0.3082(6) 0.7797(7) 0.0021(2) 0.055(2) Uani 1 1 d .
H2B H -0.3551 0.7917 -0.0150 0.066 Uiso 1 1 calc R
C3 C -0.3378(6) 0.6747(7) 0.0162(2) 0.063(2) Uani 1 1 d .
H3A H -0.4079 0.6142 0.0096 0.075 Uiso 1 1 calc R
C4 C -0.2655(6) 0.6575(6) 0.0399(2) 0.0503(18) Uani 1 1 d .
H4A H -0.2856 0.5858 0.0491 0.060 Uiso 1 1 calc R
C5 C -0.1614(5) 0.7491(5) 0.04998(18) 0.0314(13) Uani 1 1 d .
C6 C -0.1078(6) 0.6353(6) 0.0929(3) 0.0521(19) Uani 1 1 d .
H6A H -0.1426 0.5720 0.0742 0.063 Uiso 1 1 calc R
H6B H -0.1606 0.6222 0.1147 0.063 Uiso 1 1 calc R
C7 C -0.0022(5) 0.6436(5) 0.1106(2) 0.0379(16) Uani 1 1 d .
C8 C 0.0979(6) 0.6868(6) 0.0892(2) 0.0456(17) Uani 1 1 d .
H8A H 0.1021 0.7120 0.0625 0.055 Uiso 1 1 calc R
C9 C 0.1899(6) 0.6926(6) 0.1069(2) 0.0440(17) Uani 1 1 d .
H9A H 0.2564 0.7250 0.0920 0.053 Uiso 1 1 calc R
C10 C 0.0940(6) 0.6110(6) 0.1649(2) 0.0458(17) Uani 1 1 d .
H10A H 0.0917 0.5848 0.1913 0.055 Uiso 1 1 calc R
C11 C -0.0041(5) 0.6021(6) 0.1490(2) 0.0492(18) Uani 1 1 d .
H11A H -0.0702 0.5685 0.1642 0.059 Uiso 1 1 calc R
C12 C 0.1314(5) 1.0226(6) 0.15712(19) 0.0359(15) Uani 1 1 d .
C13 C 0.1807(7) 1.0935(7) 0.1911(2) 0.059(2) Uani 1 1 d .
H13A H 0.1467 1.1309 0.2027 0.071 Uiso 1 1 calc R
C14 C 0.2800(8) 1.1073(8) 0.2070(3) 0.079(3) Uani 1 1 d .
H14A H 0.3116 1.1519 0.2300 0.094 Uiso 1 1 calc R
C15 C 0.3318(7) 1.0551(8) 0.1889(3) 0.078(3) Uani 1 1 d .
H15A H 0.3990 1.0653 0.1996 0.094 Uiso 1 1 calc R
C16 C 0.2854(7) 0.9881(8) 0.1553(3) 0.064(2) Uani 1 1 d .
H16A H 0.3224 0.9551 0.1426 0.077 Uiso 1 1 calc R
C17 C 0.1833(6) 0.9695(6) 0.1401(2) 0.0482(18) Uani 1 1 d .
H17A H 0.1498 0.9206 0.1183 0.058 Uiso 1 1 calc R
C18 C 0.3011(5) 0.5326(5) 0.26329(19) 0.0336(14) Uani 1 1 d .
C19 C 0.2121(6) 0.4360(6) 0.2474(2) 0.0543(19) Uani 1 1 d .
H19A H 0.1713 0.4412 0.2257 0.065 Uiso 1 1 calc R
C20 C 0.1829(7) 0.3321(6) 0.2631(3) 0.061(2) Uani 1 1 d .
H20A H 0.1214 0.2682 0.2524 0.073 Uiso 1 1 calc R
C21 C 0.2411(8) 0.3219(7) 0.2933(3) 0.068(2) Uani 1 1 d .
H21A H 0.2227 0.2511 0.3031 0.081 Uiso 1 1 calc R
C22 C 0.3294(9) 0.4169(8) 0.3103(4) 0.104(4) Uani 1 1 d .
H22A H 0.3693 0.4102 0.3320 0.125 Uiso 1 1 calc R
C23 C 0.3591(8) 0.5222(7) 0.2952(3) 0.071(3) Uani 1 1 d .
H23A H 0.4188 0.5860 0.3068 0.085 Uiso 1 1 calc R
O4 O 0.638(2) 0.371(3) 0.0644(13) 0.169(16) Uani 0.33 1 d P
O3 O 0.078(2) -0.002(3) 0.3429(6) 0.148(13) Uani 0.33 1 d P

loop_
_atom_site_aniso_label
_atom_site_aniso_U_11
_atom_site_aniso_U_22
_atom_site_aniso_U_33
_atom_site_aniso_U_23
_atom_site_aniso_U_13
_atom_site_aniso_U_12
Cu1 0.0321(5) 0.0321(5) 0.0345(8) 0.000 0.000 0.0161(3)
Cu2 0.0271(5) 0.0271(5) 0.0394(8) 0.000 0.000 0.0135(2)
P1 0.0301(9) 0.0301(9) 0.0284(14) 0.000 0.000 0.0150(4)
P2 0.0308(9) 0.0308(9) 0.0362(16) 0.000 0.000 0.0154(5)
Cl1 0.0440(10) 0.0440(10) 0.086(2) 0.000 0.000 0.0220(5)
Cl2 0.0420(13) 0.0420(13) 0.171(5) 0.000 0.000 0.0210(7)
O1 0.064(5) 0.085(6) 0.438(19) -0.049(10) -0.063(9) 0.048(5)
O2 0.100(7) 0.159(11) 0.32(2) 0.083(12) 0.007(10) 0.058(7)
N1 0.034(3) 0.031(3) 0.054(3) 0.002(3) -0.006(3) 0.018(3)
N2 0.025(3) 0.022(3) 0.068(3) 0.004(2) -0.011(2) 0.011(2)
N3 0.030(3) 0.039(3) 0.043(3) 0.002(2) -0.006(2) 0.024(2)
C1 0.049(4) 0.044(4) 0.051(4) -0.008(3) -0.014(3) 0.027(4)
C2 0.044(4) 0.057(5) 0.070(5) -0.018(4) -0.035(4) 0.030(4)
C3 0.042(4) 0.049(5) 0.094(6) -0.022(5) -0.034(4) 0.021(4)
C4 0.039(4) 0.033(4) 0.079(5) -0.012(4) -0.019(4) 0.018(3)
C5 0.028(3) 0.027(3) 0.043(3) 0.001(3) -0.005(3) 0.016(3)
C6 0.031(4) 0.031(4) 0.091(5) 0.017(4) -0.007(4) 0.013(3)
C7 0.035(4) 0.028(3) 0.052(4) 0.007(3) -0.004(3) 0.017(3)
C8 0.041(4) 0.054(4) 0.043(4) 0.007(3) -0.005(3) 0.025(4)
C9 0.043(4) 0.058(5) 0.038(4) 0.013(3) 0.004(3) 0.030(4)
C10 0.041(4) 0.057(5) 0.041(4) 0.010(3) 0.006(3) 0.026(4)
C11 0.028(4) 0.047(4) 0.065(5) 0.010(4) -0.003(3) 0.014(3)
C12 0.036(4) 0.038(4) 0.035(3) -0.002(3) -0.002(3) 0.020(3)
C13 0.054(5) 0.065(5) 0.069(5) -0.004(4) -0.013(4) 0.038(4)
C14 0.076(6) 0.078(6) 0.088(6) -0.030(5) -0.049(5) 0.043(6)
C15 0.049(5) 0.067(6) 0.110(7) 0.001(6) -0.042(5) 0.023(5)
C16 0.059(5) 0.078(6) 0.076(6) 0.006(5) -0.004(5) 0.050(5)
C17 0.042(4) 0.045(4) 0.055(4) 0.001(3) -0.017(4) 0.020(4)
C18 0.026(3) 0.030(3) 0.044(3) 0.003(3) 0.003(3) 0.013(3)
C19 0.055(5) 0.048(5) 0.059(4) -0.001(4) -0.016(4) 0.025(4)
C20 0.063(5) 0.025(4) 0.083(6) -0.002(4) -0.002(5) 0.014(4)
C21 0.065(6) 0.049(5) 0.098(7) 0.026(5) 0.006(5) 0.036(5)
C22 0.089(7) 0.059(6) 0.143(9) 0.033(6) -0.051(7) 0.020(6)
C23 0.076(6) 0.043(5) 0.083(6) 0.011(4) -0.036(5) 0.021(4)
O4 0.07(2) 0.14(4) 0.25(3) 0.09(3) 0.00(2) 0.012(16)
O3 0.12(2) 0.32(4) 0.073(12) -0.067(19) -0.069(14) 0.16(3)

loop_
_atom_type_symbol
_atom_type_description
_atom_type_scat_dispersion_real
_atom_type_scat_dispersion_imag
_atom_type_scat_source
C C 0.0033 0.0016 'International Tables Vol C Tables 4.2.6.8 and 6.1.1.4'
H H 0.0000 0.0000 'International Tables Vol C Tables 4.2.6.8 and 6.1.1.4'
N N 0.0061 0.0033 'International Tables Vol C Tables 4.2.6.8 and 6.1.1.4'
O O 0.0106 0.0060 'International Tables Vol C Tables 4.2.6.8 and 6.1.1.4'
Cl Cl 0.1484 0.1585 'International Tables Vol C Tables 4.2.6.8 and 6.1.1.4'
P P 0.1023 0.0942 'International Tables Vol C Tables 4.2.6.8 and 6.1.1.4'
Cu Cu 0.3201 1.2651 'International Tables Vol C Tables 4.2.6.8 and 6.1.1.4'

loop_
_geom_angle_atom_site_label_1
_geom_angle_atom_site_label_2
_geom_angle_atom_site_label_3
_geom_angle
_geom_angle_site_symmetry_1
_geom_angle_site_symmetry_3
N1 Cu1 N1 102.73(19) 2_665 3_565
N1 Cu1 N1 102.73(19) 2_665 .
N1 Cu1 N1 102.73(19) 3_565 .
N1 Cu1 P1 115.58(16) 2_665 .
N1 Cu1 P1 115.58(16) 3_565 .
N1 Cu1 P1 115.58(16) . .
N3 Cu2 N3 103.84(16) . 3_465
N3 Cu2 N3 103.84(16) . 2_675
N3 Cu2 N3 103.84(16) 3_465 2_675
N3 Cu2 P2 114.64(14) . .
N3 Cu2 P2 114.64(14) 3_465 .
N3 Cu2 P2 114.64(14) 2_675 .
C18 P1 C18 103.6(2) . 2_665
C18 P1 C18 103.6(2) . 3_565
C18 P1 C18 103.6(2) 2_665 3_565
C18 P1 Cu1 114.9(2) . .
C18 P1 Cu1 114.9(2) 2_665 .
C18 P1 Cu1 114.9(2) 3_565 .
C12 P2 C12 104.3(2) . 3_465
C12 P2 C12 104.3(2) . 2_675
C12 P2 C12 104.3(2) 3_465 2_675
C12 P2 Cu2 114.3(2) . .
C12 P2 Cu2 114.3(2) 3_465 .
C12 P2 Cu2 114.3(2) 2_675 .
O3 Cl1 O3 93.0(15) 2 .
O3 Cl1 O3 93.0(15) 2 3
O3 Cl1 O3 93.0(15) . 3
O3 Cl1 O2 143.7(17) 2 2
O3 Cl1 O2 116.1(16) . 2
O3 Cl1 O2 65.8(11) 3 2
O3 Cl1 O2 65.8(11) 2 .
O3 Cl1 O2 143.7(17) . .
O3 Cl1 O2 116.1(16) 3 .
O2 Cl1 O2 96.3(9) 2 .
O3 Cl1 O2 116.1(16) 2 3
O3 Cl1 O2 65.8(11) . 3
O3 Cl1 O2 143.7(17) 3 3
O2 Cl1 O2 96.3(9) 2 3
O2 Cl1 O2 96.3(9) . 3
O1 Cl2 O1 112.8(8) 2_655 3_665
O1 Cl2 O1 112.8(8) 2_655 .
O1 Cl2 O1 112.8(8) 3_665 .
O1 Cl2 O4 72.2(15) 2_655 .
O1 Cl2 O4 113.8(17) 3_665 .
O1 Cl2 O4 125.5(16) . .
O1 Cl2 O4 125.5(16) 2_655 2_655
O1 Cl2 O4 72.2(15) 3_665 2_655
O1 Cl2 O4 113.8(17) . 2_655
O4 Cl2 O4 58(3) . 2_655
O1 Cl2 O4 113.8(17) 2_655 3_665
O1 Cl2 O4 125.5(16) 3_665 3_665
O1 Cl2 O4 72.2(15) . 3_665
O4 Cl2 O4 58(3) . 3_665
O4 Cl2 O4 58(3) 2_655 3_665
Cl2 O1 O4 55.6(11) . 3_665
Cl1 O2 O3 54.1(9) . 2
C9 N1 C10 115.2(5) . .
C9 N1 Cu1 124.2(5) . .
C10 N1 Cu1 120.5(4) . .
C5 N2 C6 122.7(5) . .
C5 N3 C1 116.6(5) . .
C5 N3 Cu2 123.7(4) . .
C1 N3 Cu2 118.2(4) . .
C2 C1 N3 125.0(7) . .
C1 C2 C3 116.8(7) . .
C4 C3 C2 120.9(7) . .
C3 C4 C5 118.9(7) . .
N3 C5 N2 116.0(5) . .
N3 C5 C4 121.6(5) . .
N2 C5 C4 122.3(5) . .
N2 C6 C7 111.0(5) . .
C11 C7 C8 116.7(6) . .
C11 C7 C6 120.0(6) . .
C8 C7 C6 123.3(6) . .
C9 C8 C7 120.3(6) . .
N1 C9 C8 124.4(7) . .
N1 C10 C11 124.0(6) . .
C7 C11 C10 119.2(6) . .
C17 C12 C13 119.4(6) . .
C17 C12 P2 118.3(5) . .
C13 C12 P2 122.3(5) . .
C14 C13 C12 119.5(7) . .
C13 C14 C15 120.0(8) . .
C16 C15 C14 120.7(7) . .
C15 C16 C17 119.8(8) . .
C12 C17 C16 120.4(7) . .
C23 C18 C19 118.0(7) . .
C23 C18 P1 124.5(5) . .
C19 C18 P1 117.4(5) . .
C20 C19 C18 121.1(7) . .
C21 C20 C19 120.7(8) . .
C20 C21 C22 119.6(8) . .
C21 C22 C23 120.4(8) . .
C18 C23 C22 120.1(8) . .
O4 O4 O4 60.000(4) 2_655 3_665
O4 O4 Cl2 60.8(15) 2_655 .
O4 O4 Cl2 60.8(15) 3_665 .
O4 O4 O1 109.4(13) 2_655 2_655
O4 O4 O1 100.4(16) 3_665 2_655
Cl2 O4 O1 52.2(13) . 2_655
Cl1 O3 O2 60.2(9) . 3
Cl1 O3 O3 43.5(7) . 3
O2 O3 O3 98.8(10) 3 3
Cl1 O3 O3 43.5(7) . 2
O2 O3 O3 85.1(14) 3 2
O3 O3 O3 60.000(4) 3 2

loop_
_geom_bond_atom_site_label_1
_geom_bond_atom_site_label_2
_geom_bond_distance
_geom_bond_site_symmetry_2
Cu1 N1 2.077(5) 2_665
Cu1 N1 2.077(5) 3_565
Cu1 N1 2.077(5) .
Cu1 P1 2.219(3) .
Cu2 N3 2.109(5) .
Cu2 N3 2.109(5) 3_465
Cu2 N3 2.109(5) 2_675
Cu2 P2 2.251(3) .
P1 C18 1.835(6) .
P1 C18 1.835(6) 2_665
P1 C18 1.835(6) 3_565
P2 C12 1.834(7) .
P2 C12 1.834(7) 3_465
P2 C12 1.834(6) 2_675
Cl1 O3 1.291(17) 2
Cl1 O3 1.291(17) .
Cl1 O3 1.291(18) 3
Cl1 O2 1.383(11) 2
Cl1 O2 1.383(11) .
Cl1 O2 1.383(11) 3
Cl2 O1 1.355(8) 2_655
Cl2 O1 1.355(8) 3_665
Cl2 O1 1.355(8) .
Cl2 O4 1.41(3) .
Cl2 O4 1.41(3) 2_655
Cl2 O4 1.41(3) 3_665
O1 O4 1.63(4) 3_665
O2 O3 1.45(2) 2
N1 C9 1.337(8) .
N1 C10 1.340(8) .
N2 C5 1.359(7) .
N2 C6 1.457(8) .
N3 C5 1.345(8) .
N3 C1 1.364(8) .
C1 C2 1.357(10) .
C2 C3 1.368(11) .
C3 C4 1.371(10) .
C4 C5 1.392(9) .
C6 C7 1.511(9) .
C7 C11 1.375(9) .
C7 C8 1.385(9) .
C8 C9 1.356(9) .
C10 C11 1.392(9) .
C12 C17 1.367(10) .
C12 C13 1.408(10) .
C13 C14 1.382(11) .
C14 C15 1.372(13) .
C15 C16 1.372(13) .
C16 C17 1.386(10) .
C18 C23 1.364(9) .
C18 C19 1.379(9) .
C19 C20 1.375(10) .
C20 C21 1.323(11) .
C21 C22 1.378(13) .
C22 C23 1.383(12) .
O4 O4 1.38(6) 2_655
O4 O4 1.38(6) 3_665
O4 O1 1.63(4) 2_655
O3 O2 1.45(2) 3
O3 O3 1.87(4) 3
O3 O3 1.87(4) 2

loop_
_geom_torsion_atom_site_label_1
_geom_torsion_atom_site_label_2
_geom_torsion_atom_site_label_3
_geom_torsion_atom_site_label_4
_geom_torsion
_geom_torsion_site_symmetry_1
_geom_torsion_site_symmetry_4
N1 Cu1 P1 C18 -17.6(3) 2_665 .
N1 Cu1 P1 C18 -137.6(3) 3_565 .
N1 Cu1 P1 C18 102.4(3) . .
N1 Cu1 P1 C18 102.4(3) 2_665 2_665
N1 Cu1 P1 C18 -17.6(3) 3_565 2_665
N1 Cu1 P1 C18 -137.6(3) . 2_665
N1 Cu1 P1 C18 -137.6(3) 2_665 3_565
N1 Cu1 P1 C18 102.4(3) 3_565 3_565
N1 Cu1 P1 C18 -17.6(3) . 3_565
N3 Cu2 P2 C12 124.4(3) . .
N3 Cu2 P2 C12 -115.6(3) 3_465 .
N3 Cu2 P2 C12 4.4(3) 2_675 .
N3 Cu2 P2 C12 4.4(3) . 3_465
N3 Cu2 P2 C12 124.4(3) 3_465 3_465
N3 Cu2 P2 C12 -115.6(3) 2_675 3_465
N3 Cu2 P2 C12 -115.6(3) . 2_675
N3 Cu2 P2 C12 4.4(3) 3_465 2_675
N3 Cu2 P2 C12 124.4(3) 2_675 2_675
O1 Cl2 O1 O4 -108.9(18) 2_655 3_665
O1 Cl2 O1 O4 121.8(18) 3_665 3_665
O4 Cl2 O1 O4 -25(3) . 3_665
O4 Cl2 O1 O4 42(3) 2_655 3_665
O3 Cl1 O2 O3 -59(3) . 2
O3 Cl1 O2 O3 81.0(16) 3 2
O2 Cl1 O2 O3 147.0(18) 2 2
O2 Cl1 O2 O3 -116(2) 3 2
N1 Cu1 N1 C9 -78.3(5) 2_665 .
N1 Cu1 N1 C9 28.2(6) 3_565 .
P1 Cu1 N1 C9 155.0(5) . .
N1 Cu1 N1 C10 104.1(6) 2_665 .
N1 Cu1 N1 C10 -149.4(5) 3_565 .
P1 Cu1 N1 C10 -22.6(5) . .
N3 Cu2 N3 C5 -173.1(4) 3_465 .
N3 Cu2 N3 C5 78.6(6) 2_675 .
P2 Cu2 N3 C5 -47.3(5) . .
N3 Cu2 N3 C1 -7.7(5) 3_465 .
N3 Cu2 N3 C1 -116.0(4) 2_675 .
P2 Cu2 N3 C1 118.1(4) . .
C5 N3 C1 C2 0.9(10) . .
Cu2 N3 C1 C2 -165.5(6) . .
N3 C1 C2 C3 2.4(12) . .
C1 C2 C3 C4 -3.2(12) . .
C2 C3 C4 C5 0.8(12) . .
C1 N3 C5 N2 175.1(5) . .
Cu2 N3 C5 N2 -19.3(7) . .
C1 N3 C5 C4 -3.5(9) . .
Cu2 N3 C5 C4 162.1(5) . .
C6 N2 C5 N3 167.3(6) . .
C6 N2 C5 C4 -14.1(10) . .
C3 C4 C5 N3 2.7(10) . .
C3 C4 C5 N2 -175.8(7) . .
C5 N2 C6 C7 175.2(6) . .
N2 C6 C7 C11 139.4(7) . .
N2 C6 C7 C8 -43.9(9) . .
C11 C7 C8 C9 -3.6(10) . .
C6 C7 C8 C9 179.5(7) . .
C10 N1 C9 C8 -1.2(11) . .
Cu1 N1 C9 C8 -178.9(6) . .
C7 C8 C9 N1 2.6(12) . .
C9 N1 C10 C11 1.0(10) . .
Cu1 N1 C10 C11 178.8(6) . .
C8 C7 C11 C10 3.4(10) . .
C6 C7 C11 C10 -179.7(7) . .
N1 C10 C11 C7 -2.2(11) . .
C12 P2 C12 C17 84.0(7) 3_465 .
C12 P2 C12 C17 -166.9(6) 2_675 .
Cu2 P2 C12 C17 -41.5(6) . .
C12 P2 C12 C13 -96.9(5) 3_465 .
C12 P2 C12 C13 12.2(7) 2_675 .
Cu2 P2 C12 C13 137.6(5) . .
C17 C12 C13 C14 -0.8(11) . .
P2 C12 C13 C14 -179.9(6) . .
C12 C13 C14 C15 2.3(13) . .
C13 C14 C15 C16 -0.7(15) . .
C14 C15 C16 C17 -2.3(14) . .
C13 C12 C17 C16 -2.2(11) . .
P2 C12 C17 C16 176.9(6) . .
C15 C16 C17 C12 3.7(12) . .
C18 P1 C18 C23 8.7(8) 2_665 .
C18 P1 C18 C23 -99.1(6) 3_565 .
Cu1 P1 C18 C23 134.8(7) . .
C18 P1 C18 C19 -171.0(5) 2_665 .
C18 P1 C18 C19 81.2(7) 3_565 .
Cu1 P1 C18 C19 -44.9(6) . .
C23 C18 C19 C20 -0.2(12) . .
P1 C18 C19 C20 179.6(6) . .
C18 C19 C20 C21 -1.6(13) . .
C19 C20 C21 C22 2.6(14) . .
C20 C21 C22 C23 -1.8(17) . .
C19 C18 C23 C22 1.0(13) . .
P1 C18 C23 C22 -178.7(8) . .
C21 C22 C23 C18 0.0(17) . .
O1 Cl2 O4 O4 -156(2) 2_655 2_655
O1 Cl2 O4 O4 -48(2) 3_665 2_655
O1 Cl2 O4 O4 98(3) . 2_655
O4 Cl2 O4 O4 69.9(11) 3_665 2_655
O1 Cl2 O4 O4 134(2) 2_655 3_665
O1 Cl2 O4 O4 -118(2) 3_665 3_665
O1 Cl2 O4 O4 28(3) . 3_665
O4 Cl2 O4 O4 -69.9(11) 2_655 3_665
O1 Cl2 O4 O1 107.7(13) 3_665 2_655
O1 Cl2 O4 O1 -105.7(16) . 2_655
O4 Cl2 O4 O1 156(3) 2_655 2_655
O4 Cl2 O4 O1 -134(2) 3_665 2_655
O3 Cl1 O3 O2 -117.4(19) 2 3
O3 Cl1 O3 O2 149(2) 3 3
O2 Cl1 O3 O2 85.0(17) 2 3
O2 Cl1 O3 O2 -66(2) . 3
O3 Cl1 O3 O3 93.2(16) 2 3
O2 Cl1 O3 O3 -64.4(10) 2 3
O2 Cl1 O3 O3 145(3) . 3
O2 Cl1 O3 O3 -149(2) 3 3
O3 Cl1 O3 O3 -93.2(16) 3 2
O2 Cl1 O3 O3 -157.6(17) 2 2
O2 Cl1 O3 O3 51.5(19) . 2
O2 Cl1 O3 O3 117.4(19) 3 2
